data_7058937
loop_
_publ_author_name
'Stierstorfer, Joerg'
'Wurzenberger, Maximilian Hans Horst'
'Lommel, Marcus'
'Gruhne, Michael S.'
'Szimhardt, Norbert'
'Bissinger, Benjamin'

_publ_section_title
;
 Synthesis and Comparison of Copper(II) Complexes with various
 N-Aminotetrazole Ligands Involving Trinitrophenol Anions
;
_journal_name_full 'New Journal of Chemistry'
_journal_paper_doi 10.1039/C9NJ03937F
_journal_year 2019
_chemical_formula_moiety 'C10 H11 Cu N13 O8'
_chemical_formula_sum 'C10 H11 Cu N13 O8'
_chemical_formula_weight 504.86
_chemical_name_common 'bis(1-amino-5-methyltetrazolyl) copper(II) styphnate'
_chemical_name_systematic
;
bis(1-amino-5-methyltetrazolyl) copper(II) styphnate
;
_space_group_IT_number 33
_space_group_name_Hall 'P 2c -2n'
_space_group_name_H-M_alt 'P n a 21'
_symmetry_cell_setting orthorhombic
_symmetry_Int_Tables_number 33
_symmetry_space_group_name_Hall 'P 2c -2n'
_symmetry_space_group_name_H-M 'P n a 21'
_atom_sites_solution_hydrogens mixed
_atom_sites_solution_primary difmap
_audit_creation_date 2018-07-11
_audit_creation_method SHELXL-2013
_audit_update_record
;
2019-10-24 deposited with the CCDC.    2019-10-28 downloaded from the CCDC.
;
_cell_angle_alpha 90
_cell_angle_beta 90
_cell_angle_gamma 90
_cell_formula_units_Z 4
_cell_length_a 14.6007(14)
_cell_length_b 15.0584(14)
_cell_length_c 8.0850(7)
_cell_measurement_reflns_used 1307
_cell_measurement_temperature 143(2)
_cell_measurement_theta_max 24.9710
_cell_measurement_theta_min 4.6170
_cell_volume 1777.6(3)
_computing_cell_refinement 'CrysAlisPro 1.171.38.46 (Rigaku OD, 2015)'
_computing_data_collection 'CrysAlisPro 1.171.38.46 (Rigaku OD, 2015)'
_computing_data_reduction 'CrysAlisPro 1.171.38.46 (Rigaku OD, 2015)'
_computing_molecular_graphics 'Diamond 2.1c, Crystal Impact GbR'
_computing_publication_material 'Encifer 1.5.1, CCDC 2014'
_computing_structure_refinement 'SHELXL-2018/3 (Sheldrick, 2018)'
_computing_structure_solution SIR-92
_diffrn_ambient_temperature 143(2)
_diffrn_detector 'CCD plate'
_diffrn_detector_area_resol_mean 15.9809
_diffrn_detector_type Sapphire3
_diffrn_measured_fraction_theta_full 0.994
_diffrn_measured_fraction_theta_max 0.931
_diffrn_measurement_details
;
List of Runs (angles in degrees, time in seconds):

  # Type    Start    End  Width  t~exp~   \w     \q     \k     \f   Frames
#--------------------------------------------------------------------------
  1  \w    -25.00  17.00   1.00   42.00    --  -21.75 -99.00 120.00   42
  2  \w    -99.00 -34.00   1.00   42.00    --  -21.75-179.00 -90.00   65
  3  \w    -41.00  18.00   1.00   42.00    --  -21.75  38.00 120.00   59
  4  \w    -25.00  23.00   1.00   42.00    --  -21.75 -99.00 -90.00   48
  5  \w     -7.00  80.00   1.00   42.00    --   22.84  38.00 -90.00   87
  6  \w     39.00  92.00   1.00   42.00    --   22.84  57.00 -60.00   53
  7  \w    -48.00   7.00   1.00   42.00    --   22.84 -57.00 150.00   55
;
_diffrn_measurement_device 'four-circle diffractometer'
_diffrn_measurement_device_type 'Xcalibur, Sapphire3'
_diffrn_measurement_method '\w scans'
_diffrn_orient_matrix_UB_11 -0.0434705000
_diffrn_orient_matrix_UB_12 0.0203713000
_diffrn_orient_matrix_UB_13 -0.0097226000
_diffrn_orient_matrix_UB_21 0.0201345000
_diffrn_orient_matrix_UB_22 0.0422373000
_diffrn_orient_matrix_UB_23 0.0138618000
_diffrn_orient_matrix_UB_31 0.0081048000
_diffrn_orient_matrix_UB_32 0.0044687000
_diffrn_orient_matrix_UB_33 -0.0860613000
_diffrn_radiation_monochromator graphite
_diffrn_radiation_probe x-ray
_diffrn_radiation_type MoK\a
_diffrn_radiation_wavelength 0.71069
_diffrn_reflns_av_R_equivalents 0.0950
_diffrn_reflns_av_sigmaI/netI 0.1610
_diffrn_reflns_av_unetI/netI 0.1287
_diffrn_reflns_Laue_measured_fraction_full 0.994
_diffrn_reflns_Laue_measured_fraction_max 0.931
_diffrn_reflns_limit_h_max 19
_diffrn_reflns_limit_h_min -19
_diffrn_reflns_limit_k_max 20
_diffrn_reflns_limit_k_min -11
_diffrn_reflns_limit_l_max 11
_diffrn_reflns_limit_l_min -10
_diffrn_reflns_number 13583
_diffrn_reflns_point_group_measured_fraction_full 0.989
_diffrn_reflns_point_group_measured_fraction_max 0.885
_diffrn_reflns_theta_full 25.240
_diffrn_reflns_theta_max 29.441
_diffrn_reflns_theta_min 4.293
_diffrn_source 'fine-focus sealed X-ray tube'
_exptl_absorpt_coefficient_mu 1.309
_exptl_absorpt_correction_T_max 1.00000
_exptl_absorpt_correction_T_min 0.92714
_exptl_absorpt_correction_type multi-scan
_exptl_absorpt_process_details
;
CrysAlisPro 1.171.38.46 (Rigaku Oxford Diffraction, 2015)
Empirical absorption correction using spherical harmonics,
 implemented in SCALE3 ABSPACK scaling algorithm.
;
_exptl_crystal_colour green
_exptl_crystal_density_diffrn 1.886
_exptl_crystal_description needle
_exptl_crystal_F_000 1020
_exptl_crystal_size_max 0.537
_exptl_crystal_size_mid 0.053
_exptl_crystal_size_min 0.024
_refine_diff_density_max 0.638
_refine_diff_density_min -0.570
_refine_diff_density_rms 0.117
_refine_ls_abs_structure_details
;
 Flack x determined using 892 quotients [(I+)-(I-)]/[(I+)+(I-)]
 (Parsons, Flack and Wagner, Acta Cryst. B69 (2013) 249-259).
;
_refine_ls_abs_structure_Flack -0.025(15)
_refine_ls_extinction_method none
_refine_ls_goodness_of_fit_ref 1.026
_refine_ls_hydrogen_treatment mixed
_refine_ls_matrix_type full
_refine_ls_number_parameters 299
_refine_ls_number_reflns 4360
_refine_ls_number_restraints 1
_refine_ls_restrained_S_all 1.025
_refine_ls_R_factor_all 0.1101
_refine_ls_R_factor_gt 0.0580
_refine_ls_shift/su_max 0.001
_refine_ls_shift/su_mean 0.000
_refine_ls_structure_factor_coef Fsqd
_refine_ls_weighting_details 'w=1/[\s^2^(Fo^2^)+(0.0102P)^2^] where P=(Fo^2^+2Fc^2^)/3'
_refine_ls_weighting_scheme calc
_refine_ls_wR_factor_gt 0.0693
_refine_ls_wR_factor_ref 0.0847
_reflns_Friedel_coverage 0.782
_reflns_Friedel_fraction_full 0.984
_reflns_Friedel_fraction_max 0.833
_reflns_number_gt 2894
_reflns_number_total 4360
_reflns_threshold_expression 'I > 2\s(I)'
_cod_data_source_file c9nj03937f2.cif
_cod_data_source_block nx263
_cod_database_code 7058937
_shelx_space_group_comment
;
The symmetry employed for this shelxl refinement is uniquely defined
by the following loop, which should always be used as a source of
symmetry information in preference to the above space-group names.
They are only intended as comments.
;
_shelx_estimated_absorpt_t_min 0.540
_shelx_estimated_absorpt_t_max 0.969

loop_
_space_group_symop_operation_xyz
'x, y, z'
'-x, -y, z+1/2'
'-x+1/2, y+1/2, z+1/2'
'x+1/2, -y+1/2, z'

loop_
_atom_site_label
_atom_site_type_symbol
_atom_site_fract_x
_atom_site_fract_y
_atom_site_fract_z
_atom_site_U_iso_or_equiv
_atom_site_adp_type
_atom_site_occupancy
_atom_site_site_symmetry_order
_atom_site_calc_flag
_atom_site_refinement_flags_posn
_atom_site_refinement_flags_adp
Cu1 Cu 0.57004(6) 0.78803(5) 0.82639(11) 0.01608(18) Uani 1 1 d . .
O1 O 0.5697(3) 0.8249(3) 0.5942(6) 0.0173(11) Uani 1 1 d . .
O2 O 0.4408(4) 0.8561(3) 0.3261(9) 0.0363(13) Uani 1 1 d . .
O3 O 0.3659(4) 0.9249(4) 0.5152(8) 0.0458(18) Uani 1 1 d . .
O4 O 0.4513(3) 1.0896(3) 0.3882(5) 0.0182(12) Uani 1 1 d . .
O5 O 0.5811(3) 1.2252(3) 0.3562(7) 0.0297(16) Uani 1 1 d . .
O6 O 0.6889(4) 1.2179(4) 0.5348(6) 0.0361(15) Uani 1 1 d . .
O7 O 0.8042(4) 0.9624(4) 0.7410(6) 0.0323(14) Uani 1 1 d . .
O8 O 0.7294(4) 0.8391(3) 0.7564(5) 0.0224(12) Uani 1 1 d . .
N2 N 0.5693(4) 0.5436(4) 0.6047(7) 0.0178(13) Uani 1 1 d . .
N3 N 0.6430(4) 0.5350(4) 0.7045(7) 0.0237(15) Uani 1 1 d . .
N4 N 0.6487(4) 0.6075(4) 0.7863(7) 0.0234(16) Uani 1 1 d . .
N5 N 0.5798(4) 0.6643(4) 0.7402(7) 0.0190(14) Uani 1 1 d . .
N6 N 0.5412(4) 0.4799(4) 0.4893(6) 0.0229(16) Uani 1 1 d . .
H6A H 0.589874 0.474486 0.454595 0.028 Uiso 1 1 d R U
H6B H 0.517667 0.436208 0.555844 0.028 Uiso 1 1 d R U
N7 N 0.6689(4) 0.7360(4) 1.2904(6) 0.0168(15) Uani 1 1 d . .
N8 N 0.6177(4) 0.6620(4) 1.2653(7) 0.0216(15) Uani 1 1 d . .
N9 N 0.5774(4) 0.6747(4) 1.1253(7) 0.0213(15) Uani 1 1 d . .
N10 N 0.6008(4) 0.7550(4) 1.0608(7) 0.0189(14) Uani 1 1 d . .
N11 N 0.7294(5) 0.7454(5) 1.4238(8) 0.0243(17) Uani 1 1 d . .
N12 N 0.4363(5) 0.9101(4) 0.4377(8) 0.0254(15) Uani 1 1 d . .
N13 N 0.6274(5) 1.1829(4) 0.4584(7) 0.0223(15) Uani 1 1 d . .
N14 N 0.7375(4) 0.9165(4) 0.7051(7) 0.0211(15) Uani 1 1 d . .
C1 C 0.5302(5) 0.6234(5) 0.6250(8) 0.0159(16) Uani 1 1 d . .
C2 C 0.4489(5) 0.6551(5) 0.5371(9) 0.0237(19) Uani 1 1 d . .
H2A H 0.465996 0.704365 0.464091 0.035 Uiso 1 1 calc R U
H2B H 0.403239 0.675547 0.617240 0.035 Uiso 1 1 calc R U
H2C H 0.423174 0.606606 0.470966 0.035 Uiso 1 1 calc R U
C3 C 0.6590(5) 0.7934(5) 1.1672(8) 0.0182(16) Uani 1 1 d . .
C4 C 0.7043(5) 0.8795(4) 1.1563(9) 0.0241(19) Uani 1 1 d . .
H4A H 0.751723 0.883530 1.241811 0.036 Uiso 1 1 calc R U
H4B H 0.659161 0.926789 1.172919 0.036 Uiso 1 1 calc R U
H4C H 0.732498 0.885962 1.046993 0.036 Uiso 1 1 calc R U
C5 C 0.5861(5) 0.9080(5) 0.5603(8) 0.0149(16) Uani 1 1 d . .
C6 C 0.5201(5) 0.9589(4) 0.4793(8) 0.0168(17) Uani 1 1 d . .
C7 C 0.5227(5) 1.0501(4) 0.4436(8) 0.0144(16) Uani 1 1 d . .
C8 C 0.6098(5) 1.0897(5) 0.4840(8) 0.0164(16) Uani 1 1 d . .
C9 C 0.6772(5) 1.0426(5) 0.5629(8) 0.0189(17) Uani 1 1 d . .
H9 H 0.732887 1.071739 0.590042 0.023 Uiso 1 1 calc R U
C10 C 0.6670(5) 0.9543(5) 0.6045(8) 0.0162(16) Uani 1 1 d . .
H11A H 0.693(5) 0.751(5) 1.521(8) 0.02(2) Uiso 1 1 d . .
H11B H 0.761(6) 0.705(5) 1.415(10) 0.04(3) Uiso 1 1 d . .

loop_
_atom_site_aniso_label
_atom_site_aniso_U_11
_atom_site_aniso_U_22
_atom_site_aniso_U_33
_atom_site_aniso_U_23
_atom_site_aniso_U_13
_atom_site_aniso_U_12
Cu1 0.0188(4) 0.0125(3) 0.0169(4) -0.0010(5) 0.0004(5) 0.0010(4)
O1 0.022(3) 0.011(2) 0.020(3) -0.001(2) -0.004(2) 0.004(3)
O2 0.053(4) 0.026(3) 0.030(3) -0.002(4) -0.014(4) -0.009(3)
O3 0.019(4) 0.030(4) 0.088(5) -0.005(3) 0.004(3) -0.005(3)
O4 0.018(3) 0.013(2) 0.023(3) 0.003(2) -0.007(2) 0.001(2)
O5 0.022(3) 0.025(3) 0.043(4) 0.022(3) -0.011(3) -0.006(2)
O6 0.034(4) 0.028(3) 0.047(4) 0.004(3) -0.022(3) -0.015(3)
O7 0.022(3) 0.026(3) 0.050(4) 0.008(3) -0.022(3) -0.004(3)
O8 0.023(3) 0.021(3) 0.022(3) 0.006(2) -0.002(2) 0.006(3)
N2 0.020(4) 0.014(3) 0.020(3) -0.005(3) 0.003(3) -0.004(3)
N3 0.028(4) 0.017(3) 0.026(4) 0.000(3) -0.004(3) 0.006(3)
N4 0.022(4) 0.018(3) 0.030(4) 0.001(3) 0.000(3) 0.005(3)
N5 0.022(4) 0.013(3) 0.023(3) -0.002(3) 0.001(3) 0.005(3)
N6 0.029(4) 0.017(3) 0.023(3) -0.008(3) 0.010(3) -0.009(3)
N7 0.013(3) 0.018(3) 0.019(4) -0.003(3) 0.005(3) 0.001(3)
N8 0.021(4) 0.020(3) 0.024(4) -0.003(3) 0.002(3) -0.002(3)
N9 0.030(4) 0.017(3) 0.016(3) 0.003(3) 0.002(3) -0.003(3)
N10 0.022(4) 0.014(3) 0.021(3) -0.004(3) 0.003(3) 0.001(3)
N11 0.025(5) 0.029(4) 0.019(4) -0.004(3) 0.000(3) 0.008(4)
N12 0.026(4) 0.011(3) 0.039(4) 0.005(3) -0.012(4) 0.002(3)
N13 0.021(4) 0.022(4) 0.023(4) 0.004(3) 0.000(3) -0.005(3)
N14 0.019(4) 0.025(4) 0.019(3) 0.000(3) -0.003(3) 0.005(3)
C1 0.020(4) 0.012(4) 0.015(4) 0.000(3) 0.001(3) 0.001(3)
C2 0.028(5) 0.016(4) 0.027(4) -0.001(3) 0.000(4) 0.003(4)
C3 0.021(4) 0.019(4) 0.015(4) -0.004(3) 0.005(3) 0.002(4)
C4 0.026(5) 0.020(4) 0.027(4) 0.007(3) -0.004(3) -0.008(4)
C5 0.018(4) 0.015(4) 0.012(4) -0.001(3) -0.001(3) 0.002(3)
C6 0.023(5) 0.013(4) 0.014(4) 0.001(3) -0.002(3) -0.001(4)
C7 0.017(4) 0.014(4) 0.012(3) 0.001(3) -0.005(3) 0.003(3)
C8 0.015(4) 0.015(4) 0.019(4) 0.005(3) 0.003(3) 0.000(4)
C9 0.012(4) 0.024(4) 0.020(4) -0.003(3) 0.005(3) 0.001(4)
C10 0.009(4) 0.021(4) 0.019(4) 0.004(3) 0.002(3) -0.001(3)

loop_
_atom_type_symbol
_atom_type_description
_atom_type_scat_dispersion_real
_atom_type_scat_dispersion_imag
_atom_type_scat_source
C C 0.0033 0.0016 'International Tables Vol C Tables 4.2.6.8 and 6.1.1.4'
Cu Cu 0.3201 1.2651 'International Tables Vol C Tables 4.2.6.8 and 6.1.1.4'
N N 0.0061 0.0033 'International Tables Vol C Tables 4.2.6.8 and 6.1.1.4'
O O 0.0106 0.0060 'International Tables Vol C Tables 4.2.6.8 and 6.1.1.4'
H H 0.0000 0.0000 'International Tables Vol C Tables 4.2.6.8 and 6.1.1.4'

loop_
_geom_angle_atom_site_label_1
_geom_angle_atom_site_label_2
_geom_angle_atom_site_label_3
_geom_angle
_geom_angle_site_symmetry_1
_geom_angle_site_symmetry_3
O4 Cu1 O1 88.72(18) 2_675 .
O4 Cu1 N5 172.6(2) 2_675 .
O1 Cu1 N5 86.0(2) . .
O4 Cu1 N10 91.6(2) 2_675 .
O1 Cu1 N10 167.1(2) . .
N5 Cu1 N10 94.7(2) . .
O4 Cu1 O5 84.10(18) 2_675 2_675
O1 Cu1 O5 97.2(2) . 2_675
N5 Cu1 O5 91.4(2) . 2_675
N10 Cu1 O5 95.6(2) . 2_675
C5 O1 Cu1 118.2(4) . .
C7 O4 Cu1 131.6(4) . 2_674
N13 O5 Cu1 124.4(5) . 2_674
C1 N2 N3 110.6(6) . .
C1 N2 N6 124.9(6) . .
N3 N2 N6 124.4(6) . .
N4 N3 N2 106.2(6) . .
N3 N4 N5 110.1(6) . .
C1 N5 N4 107.5(6) . .
C1 N5 Cu1 129.7(5) . .
N4 N5 Cu1 122.7(5) . .
N2 N6 H6A 92.5 . .
N2 N6 H6B 102.2 . .
H6A N6 H6B 119.0 . .
C3 N7 N8 111.2(6) . .
C3 N7 N11 125.5(6) . .
N8 N7 N11 123.0(6) . .
N9 N8 N7 105.1(5) . .
N8 N9 N10 110.7(6) . .
C3 N10 N9 107.3(6) . .
C3 N10 Cu1 129.8(5) . .
N9 N10 Cu1 121.7(5) . .
N7 N11 H11A 107(4) . .
N7 N11 H11B 103(6) . .
H11A N11 H11B 119(7) . .
O2 N12 O3 123.1(7) . .
O2 N12 C6 117.4(7) . .
O3 N12 C6 119.5(6) . .
O6 N13 O5 121.3(6) . .
O6 N13 C8 118.9(6) . .
O5 N13 C8 119.8(6) . .
O7 N14 O8 121.6(6) . .
O7 N14 C10 118.8(6) . .
O8 N14 C10 119.7(6) . .
N5 C1 N2 105.6(6) . .
N5 C1 C2 129.1(7) . .
N2 C1 C2 125.3(6) . .
C1 C2 H2A 109.5 . .
C1 C2 H2B 109.5 . .
H2A C2 H2B 109.5 . .
C1 C2 H2C 109.5 . .
H2A C2 H2C 109.5 . .
H2B C2 H2C 109.5 . .
N7 C3 N10 105.7(6) . .
N7 C3 C4 125.1(7) . .
N10 C3 C4 129.2(7) . .
C3 C4 H4A 109.5 . .
C3 C4 H4B 109.5 . .
H4A C4 H4B 109.5 . .
C3 C4 H4C 109.5 . .
H4A C4 H4C 109.5 . .
H4B C4 H4C 109.5 . .
O1 C5 C6 119.9(7) . .
O1 C5 C10 125.0(6) . .
C6 C5 C10 115.1(6) . .
C5 C6 C7 128.0(7) . .
C5 C6 N12 114.2(6) . .
C7 C6 N12 117.7(6) . .
O4 C7 C6 120.4(7) . .
O4 C7 C8 127.1(6) . .
C6 C7 C8 112.4(7) . .
C9 C8 N13 116.3(7) . .
C9 C8 C7 121.6(6) . .
N13 C8 C7 121.8(7) . .
C8 C9 C10 122.3(7) . .
C8 C9 H9 118.8 . .
C10 C9 H9 118.8 . .
C9 C10 C5 120.2(7) . .
C9 C10 N14 116.4(6) . .
C5 C10 N14 123.2(6) . .

loop_
_geom_bond_atom_site_label_1
_geom_bond_atom_site_label_2
_geom_bond_distance
_geom_bond_site_symmetry_2
Cu1 O4 1.934(4) 2_675
Cu1 O1 1.958(5) .
Cu1 N5 1.994(6) .
Cu1 N10 2.011(6) .
Cu1 O5 2.229(5) 2_675
O1 C5 1.303(8) .
O2 N12 1.217(8) .
O3 N12 1.225(8) .
O4 C7 1.281(8) .
O5 N13 1.243(7) .
O6 N13 1.211(7) .
O7 N14 1.230(7) .
O8 N14 1.243(7) .
N2 C1 1.340(8) .
N2 N3 1.351(8) .
N2 N6 1.400(7) .
N3 N4 1.279(8) .
N4 N5 1.372(8) .
N5 C1 1.331(9) .
N6 H6A 0.7692 .
N6 H6B 0.9162 .
N7 C3 1.327(8) .
N7 N8 1.357(7) .
N7 N11 1.401(8) .
N8 N9 1.290(7) .
N9 N10 1.361(8) .
N10 C3 1.340(8) .
N11 H11A 0.95(7) .
N11 H11B 0.77(8) .
N12 C6 1.465(9) .
N13 C8 1.442(9) .
N14 C10 1.430(8) .
C1 C2 1.463(9) .
C2 H2A 0.9800 .
C2 H2B 0.9800 .
C2 H2C 0.9800 .
C3 C4 1.458(9) .
C4 H4A 0.9800 .
C4 H4B 0.9800 .
C4 H4C 0.9800 .
C5 C6 1.394(9) .
C5 C10 1.417(9) .
C6 C7 1.404(9) .
C7 C8 1.443(10) .
C8 C9 1.371(10) .
C9 C10 1.379(9) .
C9 H9 0.9500 .

loop_
_geom_hbond_atom_site_label_D
_geom_hbond_atom_site_label_H
_geom_hbond_atom_site_label_A
_geom_hbond_distance_DH
_geom_hbond_distance_HA
_geom_hbond_distance_DA
_geom_hbond_angle_DHA
C2 H2A O1 0.98 2.59 3.139(9) 115.8

loop_
_geom_torsion_atom_site_label_1
_geom_torsion_atom_site_label_2
_geom_torsion_atom_site_label_3
_geom_torsion_atom_site_label_4
_geom_torsion
_geom_torsion_site_symmetry_1
C1 N2 N3 N4 0.8(8) .
N6 N2 N3 N4 177.3(6) .
N2 N3 N4 N5 -0.5(8) .
N3 N4 N5 C1 0.1(8) .
N3 N4 N5 Cu1 -175.3(5) .
C3 N7 N8 N9 0.5(7) .
N11 N7 N8 N9 -174.7(6) .
N7 N8 N9 N10 -0.4(7) .
N8 N9 N10 C3 0.2(8) .
N8 N9 N10 Cu1 168.5(5) .
Cu1 O5 N13 O6 -139.4(6) 2_674
Cu1 O5 N13 C8 42.5(9) 2_674
N4 N5 C1 N2 0.3(8) .
Cu1 N5 C1 N2 175.3(5) .
N4 N5 C1 C2 179.5(7) .
Cu1 N5 C1 C2 -5.6(12) .
N3 N2 C1 N5 -0.7(8) .
N6 N2 C1 N5 -177.2(6) .
N3 N2 C1 C2 -179.8(6) .
N6 N2 C1 C2 3.6(11) .
N8 N7 C3 N10 -0.3(8) .
N11 N7 C3 N10 174.7(6) .
N8 N7 C3 C4 179.8(7) .
N11 N7 C3 C4 -5.1(11) .
N9 N10 C3 N7 0.1(7) .
Cu1 N10 C3 N7 -166.9(5) .
N9 N10 C3 C4 179.9(7) .
Cu1 N10 C3 C4 12.9(11) .
Cu1 O1 C5 C6 -119.2(6) .
Cu1 O1 C5 C10 58.6(8) .
O1 C5 C6 C7 174.9(6) .
C10 C5 C6 C7 -3.1(11) .
O1 C5 C6 N12 -0.8(9) .
C10 C5 C6 N12 -178.8(6) .
O2 N12 C6 C5 -72.4(8) .
O3 N12 C6 C5 107.5(8) .
O2 N12 C6 C7 111.3(7) .
O3 N12 C6 C7 -68.8(9) .
Cu1 O4 C7 C6 -179.9(4) 2_674
Cu1 O4 C7 C8 3.3(10) 2_674
C5 C6 C7 O4 -170.5(7) .
N12 C6 C7 O4 5.1(10) .
C5 C6 C7 C8 6.7(10) .
N12 C6 C7 C8 -177.7(6) .
O6 N13 C8 C9 -15.0(10) .
O5 N13 C8 C9 163.2(7) .
O6 N13 C8 C7 159.1(7) .
O5 N13 C8 C7 -22.7(10) .
O4 C7 C8 C9 171.2(7) .
C6 C7 C8 C9 -5.8(10) .
O4 C7 C8 N13 -2.6(11) .
C6 C7 C8 N13 -179.6(6) .
N13 C8 C9 C10 175.9(6) .
C7 C8 C9 C10 1.8(11) .
C8 C9 C10 C5 2.4(10) .
C8 C9 C10 N14 -172.2(6) .
O1 C5 C10 C9 -179.7(6) .
C6 C5 C10 C9 -1.8(9) .
O1 C5 C10 N14 -5.6(11) .
C6 C5 C10 N14 172.3(6) .
O7 N14 C10 C9 -3.7(9) .
O8 N14 C10 C9 175.1(6) .
O7 N14 C10 C5 -178.0(6) .
O8 N14 C10 C5 0.7(10) .
